data_4066981
loop_
_publ_author_name
'Xu, Xiangya'
'Xu, Baochang'
'Li, Yongxin'
'Hong, Soon Hyeok'

_publ_section_title
;
 Abnormal N-Heterocyclic Carbene Promoted Suzuki&#x2212;Miyaura Coupling
 Reaction: A Comparative Study
;
_journal_issue 23
_journal_name_full Organometallics
_journal_page_first 6343
_journal_paper_doi 10.1021/om100746r
_journal_volume 29
_journal_year 2010
_chemical_formula_moiety 'C24 H24 Cl I2 N3 Pd'
_chemical_formula_sum 'C24 H24 Cl I2 N3 Pd'
_chemical_formula_weight 750.11
_chemical_name_systematic
; 
 ? 
;
_space_group_IT_number 14
_symmetry_cell_setting monoclinic
_symmetry_space_group_name_Hall '-P 2yn'
_symmetry_space_group_name_H-M 'P 1 21/n 1'
_atom_sites_solution_hydrogens geom
_atom_sites_solution_primary direct
_atom_sites_solution_secondary difmap
_audit_creation_method SHELXL-97
_cell_angle_alpha 90.00
_cell_angle_beta 91.097(2)
_cell_angle_gamma 90.00
_cell_formula_units_Z 4
_cell_length_a 11.6209(5)
_cell_length_b 10.1227(4)
_cell_length_c 21.8342(10)
_cell_measurement_reflns_used 9722
_cell_measurement_temperature 103(2)
_cell_measurement_theta_max 41.39
_cell_measurement_theta_min 2.67
_cell_volume 2567.99(19)
_computing_cell_refinement 'Bruker SAINT'
_computing_data_collection 'Bruker APEX2'
_computing_data_reduction 'Bruker SAINT'
_computing_molecular_graphics 'Bruker SHELXTL'
_computing_publication_material 'Bruker SHELXTL'
_computing_structure_refinement 'SHELXL-97 (Sheldrick, 2008)'
_computing_structure_solution 'SHELXS-97 (Sheldrick, 2008)'
_diffrn_ambient_temperature 103(2)
_diffrn_measured_fraction_theta_full 0.993
_diffrn_measured_fraction_theta_max 0.993
_diffrn_measurement_device_type 'Bruker APEX-II CCD'
_diffrn_measurement_method '\f and \w scans'
_diffrn_radiation_monochromator graphite
_diffrn_radiation_source 'fine-focus sealed tube'
_diffrn_radiation_type MoK\a
_diffrn_radiation_wavelength 0.71073
_diffrn_reflns_av_R_equivalents 0.0273
_diffrn_reflns_av_sigmaI/netI 0.0172
_diffrn_reflns_limit_h_max 21
_diffrn_reflns_limit_h_min -21
_diffrn_reflns_limit_k_max 18
_diffrn_reflns_limit_k_min -18
_diffrn_reflns_limit_l_max 40
_diffrn_reflns_limit_l_min -39
_diffrn_reflns_number 114126
_diffrn_reflns_theta_full 41.55
_diffrn_reflns_theta_max 41.55
_diffrn_reflns_theta_min 1.87
_exptl_absorpt_coefficient_mu 3.247
_exptl_absorpt_correction_T_max 0.5628
_exptl_absorpt_correction_T_min 0.3566
_exptl_absorpt_correction_type multi-scan
_exptl_absorpt_process_details sadabs
_exptl_crystal_colour orange
_exptl_crystal_density_diffrn 1.940
_exptl_crystal_density_method 'not measured'
_exptl_crystal_description block
_exptl_crystal_F_000 1432
_exptl_crystal_size_max 0.40
_exptl_crystal_size_mid 0.24
_exptl_crystal_size_min 0.20
_refine_diff_density_max 1.471
_refine_diff_density_min -1.427
_refine_diff_density_rms 0.117
_refine_ls_extinction_method none
_refine_ls_goodness_of_fit_ref 1.149
_refine_ls_hydrogen_treatment constr
_refine_ls_matrix_type full
_refine_ls_number_parameters 283
_refine_ls_number_reflns 17349
_refine_ls_number_restraints 0
_refine_ls_restrained_S_all 1.149
_refine_ls_R_factor_all 0.0318
_refine_ls_R_factor_gt 0.0252
_refine_ls_shift/su_max 0.003
_refine_ls_shift/su_mean 0.000
_refine_ls_structure_factor_coef Fsqd
_refine_ls_weighting_details 'calc w=1/[\s^2^(Fo^2^)+(0.0127P)^2^+3.1098P] where P=(Fo^2^+2Fc^2^)/3'
_refine_ls_weighting_scheme calc
_refine_ls_wR_factor_gt 0.0533
_refine_ls_wR_factor_ref 0.0566
_reflns_number_gt 15374
_reflns_number_total 17349
_reflns_threshold_expression >2sigma(I)
_cod_data_source_file om100746r_si_001.cif
_cod_data_source_block compound11
_cod_depositor_comments
;
The following automatic conversions were performed:

'_symmetry_cell_setting' value 'Monoclinic' changed to 'monoclinic'
according to /home/saulius/struct/CIF-dictionaries/cif_core.dic
dictionary named 'cif_core.dic' version 2.4.1 from 2010-06-29.

Automatic conversion script
Id: cif_fix_values 1715 2011-07-08 13:25:40Z adriana 
;
_cod_original_sg_symbol_H-M P2(1)/n
_cod_database_code 4066981

loop_
_symmetry_equiv_pos_as_xyz
'x, y, z'
'-x+1/2, y+1/2, -z+1/2'
'-x, -y, -z'
'x-1/2, -y-1/2, z-1/2'

loop_
_atom_site_label
_atom_site_type_symbol
_atom_site_fract_x
_atom_site_fract_y
_atom_site_fract_z
_atom_site_U_iso_or_equiv
_atom_site_adp_type
_atom_site_occupancy
_atom_site_symmetry_multiplicity
_atom_site_calc_flag
_atom_site_refinement_flags
Pd1 Pd 0.236267(8) 0.734016(9) 0.091102(4) 0.01150(2) Uani 1 1 d .
C1 C 0.24640(11) 0.81968(11) 0.01048(5) 0.01270(16) Uani 1 1 d .
C2 C 0.27605(10) 0.94644(11) -0.00442(5) 0.01226(16) Uani 1 1 d .
C3 C 0.23234(11) 0.84221(12) -0.09179(5) 0.01346(17) Uani 1 1 d .
C4 C 0.31170(11) 1.05752(12) 0.03482(6) 0.01371(17) Uani 1 1 d .
C5 C 0.24943(16) 1.17488(16) 0.03563(8) 0.0270(3) Uani 1 1 d .
H5 H 0.1816 1.1834 0.0110 0.032 Uiso 1 1 calc R
C6 C 0.28571(18) 1.27967(16) 0.07222(10) 0.0327(4) Uani 1 1 d .
H6 H 0.2427 1.3595 0.0724 0.039 Uiso 1 1 calc R
C7 C 0.38433(17) 1.26830(16) 0.10842(8) 0.0277(3) Uani 1 1 d .
H7 H 0.4093 1.3401 0.1333 0.033 Uiso 1 1 calc R
C8 C 0.44642(16) 1.15124(17) 0.10806(9) 0.0282(3) Uani 1 1 d .
H8 H 0.5135 1.1426 0.1333 0.034 Uiso 1 1 calc R
C9 C 0.41099(13) 1.04642(15) 0.07098(8) 0.0217(2) Uani 1 1 d .
H9 H 0.4547 0.9672 0.0704 0.026 Uiso 1 1 calc R
C10 C 0.29670(12) 1.07549(13) -0.10277(6) 0.01599(19) Uani 1 1 d .
H10A H 0.3255 1.0489 -0.1428 0.024 Uiso 1 1 calc R
H10B H 0.3564 1.1253 -0.0805 0.024 Uiso 1 1 calc R
H10C H 0.2283 1.1311 -0.1085 0.024 Uiso 1 1 calc R
C11 C 0.21781(11) 0.82321(12) -0.15849(5) 0.01422(18) Uani 1 1 d .
C12 C 0.13355(12) 0.89620(14) -0.18986(6) 0.0182(2) Uani 1 1 d .
H12 H 0.0804 0.9479 -0.1677 0.022 Uiso 1 1 calc R
C13 C 0.12723(14) 0.89339(14) -0.25357(7) 0.0212(2) Uani 1 1 d .
H13 H 0.0697 0.9431 -0.2747 0.025 Uiso 1 1 calc R
C14 C 0.20461(15) 0.81843(14) -0.28615(6) 0.0216(2) Uani 1 1 d .
H14 H 0.2005 0.8172 -0.3296 0.026 Uiso 1 1 calc R
C15 C 0.28843(14) 0.74475(15) -0.25514(6) 0.0213(2) Uani 1 1 d .
H15 H 0.3413 0.6930 -0.2775 0.026 Uiso 1 1 calc R
C16 C 0.29492(12) 0.74665(13) -0.19145(6) 0.0173(2) Uani 1 1 d .
H16 H 0.3519 0.6958 -0.1704 0.021 Uiso 1 1 calc R
C17 C 0.16663(13) 0.62360(13) -0.04695(6) 0.0186(2) Uani 1 1 d .
H17 H 0.1610 0.5938 -0.0034 0.022 Uiso 1 1 calc R
C18 C 0.04428(16) 0.6296(2) -0.07212(9) 0.0317(4) Uani 1 1 d .
H18A H 0.0008 0.6960 -0.0495 0.048 Uiso 1 1 calc R
H18B H 0.0077 0.5430 -0.0676 0.048 Uiso 1 1 calc R
H18C H 0.0452 0.6537 -0.1156 0.048 Uiso 1 1 calc R
C19 C 0.2412(2) 0.52302(16) -0.07858(10) 0.0355(4) Uani 1 1 d .
H19A H 0.2366 0.5369 -0.1230 0.053 Uiso 1 1 calc R
H19B H 0.2143 0.4338 -0.0689 0.053 Uiso 1 1 calc R
H19C H 0.3212 0.5331 -0.0643 0.053 Uiso 1 1 calc R
C20 C 0.12804(12) 0.57149(14) 0.19127(6) 0.0179(2) Uani 1 1 d .
H20 H 0.0650 0.5729 0.1629 0.021 Uiso 1 1 calc R
C21 C 0.11815(13) 0.50078(15) 0.24510(7) 0.0203(2) Uani 1 1 d .
C22 C 0.20785(15) 0.49658(18) 0.28753(7) 0.0262(3) Uani 1 1 d .
H22 H 0.2025 0.4470 0.3243 0.031 Uiso 1 1 calc R
C23 C 0.30579(15) 0.56759(19) 0.27410(7) 0.0267(3) Uani 1 1 d .
H23 H 0.3691 0.5692 0.3023 0.032 Uiso 1 1 calc R
C24 C 0.31142(13) 0.63657(16) 0.21932(7) 0.0215(2) Uani 1 1 d .
H24 H 0.3795 0.6845 0.2107 0.026 Uiso 1 1 calc R
Cl1 Cl -0.00965(4) 0.41854(4) 0.25786(2) 0.02849(8) Uani 1 1 d .
I1 I 0.028029(8) 0.829656(10) 0.095559(4) 0.01934(2) Uani 1 1 d .
I2 I 0.444483(8) 0.648615(9) 0.074388(5) 0.01913(2) Uani 1 1 d .
N1 N 0.21882(9) 0.75724(10) -0.04480(5) 0.01309(15) Uani 1 1 d .
N2 N 0.26669(9) 0.95799(10) -0.06771(5) 0.01256(15) Uani 1 1 d .
N3 N 0.22415(10) 0.63812(12) 0.17797(5) 0.01662(17) Uani 1 1 d .

loop_
_atom_site_aniso_label
_atom_site_aniso_U_11
_atom_site_aniso_U_22
_atom_site_aniso_U_33
_atom_site_aniso_U_23
_atom_site_aniso_U_13
_atom_site_aniso_U_12
Pd1 0.01239(3) 0.01187(3) 0.01022(3) 0.00052(2) -0.00017(2) -0.00082(2)
C1 0.0153(4) 0.0127(4) 0.0101(4) -0.0009(3) 0.0001(3) -0.0004(3)
C2 0.0139(4) 0.0124(4) 0.0104(4) 0.0000(3) -0.0004(3) 0.0000(3)
C3 0.0155(4) 0.0142(4) 0.0108(4) -0.0014(3) 0.0005(3) -0.0007(3)
C4 0.0158(4) 0.0125(4) 0.0128(4) -0.0007(3) -0.0017(3) -0.0006(3)
C5 0.0308(7) 0.0194(6) 0.0301(8) -0.0083(5) -0.0137(6) 0.0080(5)
C6 0.0413(10) 0.0176(6) 0.0387(9) -0.0104(6) -0.0155(8) 0.0071(6)
C7 0.0384(9) 0.0173(5) 0.0272(7) -0.0055(5) -0.0088(6) -0.0047(5)
C8 0.0281(7) 0.0242(6) 0.0319(8) -0.0070(6) -0.0128(6) -0.0032(5)
C9 0.0191(5) 0.0187(5) 0.0269(7) -0.0054(5) -0.0078(5) 0.0013(4)
C10 0.0177(5) 0.0156(4) 0.0147(5) 0.0033(3) 0.0009(4) -0.0020(4)
C11 0.0166(5) 0.0157(4) 0.0103(4) -0.0019(3) 0.0002(3) -0.0010(4)
C12 0.0202(5) 0.0204(5) 0.0138(5) -0.0022(4) -0.0024(4) 0.0020(4)
C13 0.0291(7) 0.0187(5) 0.0155(5) 0.0001(4) -0.0054(5) -0.0010(5)
C14 0.0359(8) 0.0182(5) 0.0108(5) -0.0011(4) 0.0005(5) -0.0055(5)
C15 0.0290(7) 0.0217(5) 0.0135(5) -0.0054(4) 0.0056(4) 0.0000(5)
C16 0.0206(5) 0.0172(5) 0.0142(5) -0.0028(4) 0.0015(4) 0.0005(4)
C17 0.0258(6) 0.0141(4) 0.0158(5) -0.0025(4) 0.0020(4) -0.0047(4)
C18 0.0283(8) 0.0339(8) 0.0327(9) -0.0023(7) -0.0054(6) -0.0142(7)
C19 0.0517(12) 0.0147(6) 0.0407(10) -0.0049(6) 0.0171(9) 0.0010(6)
C20 0.0194(5) 0.0199(5) 0.0142(5) 0.0025(4) 0.0002(4) -0.0043(4)
C21 0.0230(6) 0.0205(5) 0.0174(5) 0.0047(4) 0.0037(4) -0.0036(4)
C22 0.0295(7) 0.0312(7) 0.0177(6) 0.0102(5) 0.0014(5) 0.0011(6)
C23 0.0240(6) 0.0380(8) 0.0178(6) 0.0095(5) -0.0043(5) -0.0012(6)
C24 0.0186(5) 0.0285(6) 0.0171(5) 0.0054(5) -0.0033(4) -0.0030(5)
Cl1 0.02952(18) 0.02932(17) 0.02687(17) 0.00665(13) 0.00716(14) -0.00992(14)
I1 0.01502(3) 0.02567(4) 0.01737(4) -0.00120(3) 0.00124(2) 0.00482(3)
I2 0.01523(3) 0.01826(3) 0.02398(4) 0.00284(3) 0.00233(3) 0.00310(3)
N1 0.0166(4) 0.0117(3) 0.0110(4) -0.0006(3) 0.0004(3) -0.0008(3)
N2 0.0147(4) 0.0127(3) 0.0102(4) 0.0001(3) 0.0004(3) -0.0015(3)
N3 0.0171(4) 0.0190(4) 0.0137(4) 0.0030(3) -0.0012(3) -0.0026(3)

loop_
_atom_type_symbol
_atom_type_description
_atom_type_scat_dispersion_real
_atom_type_scat_dispersion_imag
_atom_type_scat_source
C C 0.0033 0.0016 'International Tables Vol C Tables 4.2.6.8 and 6.1.1.4'
H H 0.0000 0.0000 'International Tables Vol C Tables 4.2.6.8 and 6.1.1.4'
N N 0.0061 0.0033 'International Tables Vol C Tables 4.2.6.8 and 6.1.1.4'
Cl Cl 0.1484 0.1585 'International Tables Vol C Tables 4.2.6.8 and 6.1.1.4'
Pd Pd -0.9988 1.0072 'International Tables Vol C Tables 4.2.6.8 and 6.1.1.4'
I I -0.4742 1.8119 'International Tables Vol C Tables 4.2.6.8 and 6.1.1.4'

loop_
_geom_angle_atom_site_label_1
_geom_angle_atom_site_label_2
_geom_angle_atom_site_label_3
_geom_angle
C1 Pd1 N3 179.06(5)
C1 Pd1 I2 87.09(4)
N3 Pd1 I2 92.91(3)
C1 Pd1 I1 86.63(4)
N3 Pd1 I1 93.35(3)
I2 Pd1 I1 173.689(5)
C2 C1 N1 105.90(10)
C2 C1 Pd1 130.17(9)
N1 C1 Pd1 123.91(8)
C1 C2 N2 107.45(10)
C1 C2 C4 130.41(11)
N2 C2 C4 122.14(10)
N2 C3 N1 107.26(10)
N2 C3 C11 121.88(11)
N1 C3 C11 130.85(11)
C9 C4 C5 119.21(12)
C9 C4 C2 119.43(11)
C5 C4 C2 121.34(12)
C6 C5 C4 120.48(15)
C6 C5 H5 119.8
C4 C5 H5 119.8
C7 C6 C5 120.25(15)
C7 C6 H6 119.9
C5 C6 H6 119.9
C6 C7 C8 119.51(14)
C6 C7 H7 120.2
C8 C7 H7 120.2
C7 C8 C9 120.41(15)
C7 C8 H8 119.8
C9 C8 H8 119.8
C4 C9 C8 120.12(14)
C4 C9 H9 119.9
C8 C9 H9 119.9
N2 C10 H10A 109.5
N2 C10 H10B 109.5
H10A C10 H10B 109.5
N2 C10 H10C 109.5
H10A C10 H10C 109.5
H10B C10 H10C 109.5
C16 C11 C12 119.49(12)
C16 C11 C3 121.27(12)
C12 C11 C3 118.77(11)
C13 C12 C11 120.18(13)
C13 C12 H12 119.9
C11 C12 H12 119.9
C14 C13 C12 120.17(14)
C14 C13 H13 119.9
C12 C13 H13 119.9
C13 C14 C15 119.95(13)
C13 C14 H14 120.0
C15 C14 H14 120.0
C16 C15 C14 120.18(13)
C16 C15 H15 119.9
C14 C15 H15 119.9
C15 C16 C11 120.02(13)
C15 C16 H16 120.0
C11 C16 H16 120.0
N1 C17 C19 113.00(13)
N1 C17 C18 110.80(13)
C19 C17 C18 113.80(15)
N1 C17 H17 106.2
C19 C17 H17 106.2
C18 C17 H17 106.2
C17 C18 H18A 109.5
C17 C18 H18B 109.5
H18A C18 H18B 109.5
C17 C18 H18C 109.5
H18A C18 H18C 109.5
H18B C18 H18C 109.5
C17 C19 H19A 109.5
C17 C19 H19B 109.5
H19A C19 H19B 109.5
C17 C19 H19C 109.5
H19A C19 H19C 109.5
H19B C19 H19C 109.5
N3 C20 C21 121.83(13)
N3 C20 H20 119.1
C21 C20 H20 119.1
C22 C21 C20 120.79(14)
C22 C21 Cl1 121.08(11)
C20 C21 Cl1 118.13(12)
C21 C22 C23 117.09(14)
C21 C22 H22 121.5
C23 C22 H22 121.5
C22 C23 C24 119.81(15)
C22 C23 H23 120.1
C24 C23 H23 120.1
N3 C24 C23 122.49(14)
N3 C24 H24 118.8
C23 C24 H24 118.8
C3 N1 C1 109.92(10)
C3 N1 C17 127.63(11)
C1 N1 C17 121.87(10)
C3 N2 C2 109.47(10)
C3 N2 C10 125.31(10)
C2 N2 C10 125.11(10)
C20 N3 C24 117.97(12)
C20 N3 Pd1 119.33(9)
C24 N3 Pd1 122.63(9)

loop_
_geom_bond_atom_site_label_1
_geom_bond_atom_site_label_2
_geom_bond_distance
Pd1 C1 1.9680(12)
Pd1 N3 2.1376(11)
Pd1 I2 2.60175(16)
Pd1 I1 2.60993(16)
C1 C2 1.3694(16)
C1 N1 1.3943(16)
C2 N2 1.3890(15)
C2 C4 1.4685(16)
C3 N2 1.3422(16)
C3 N1 1.3503(16)
C3 C11 1.4753(17)
C4 C9 1.3901(19)
C4 C5 1.3913(19)
C5 C6 1.389(2)
C5 H5 0.9500
C6 C7 1.385(3)
C6 H6 0.9500
C7 C8 1.387(3)
C7 H7 0.9500
C8 C9 1.392(2)
C8 H8 0.9500
C9 H9 0.9500
C10 N2 1.4603(16)
C10 H10A 0.9800
C10 H10B 0.9800
C10 H10C 0.9800
C11 C16 1.3950(18)
C11 C12 1.3959(19)
C12 C13 1.392(2)
C12 H12 0.9500
C13 C14 1.384(2)
C13 H13 0.9500
C14 C15 1.392(2)
C14 H14 0.9500
C15 C16 1.3914(19)
C15 H15 0.9500
C16 H16 0.9500
C17 N1 1.4829(16)
C17 C19 1.513(2)
C17 C18 1.516(2)
C17 H17 1.0000
C18 H18A 0.9800
C18 H18B 0.9800
C18 H18C 0.9800
C19 H19A 0.9800
C19 H19B 0.9800
C19 H19C 0.9800
C20 N3 1.3414(17)
C20 C21 1.3828(19)
C20 H20 0.9500
C21 C22 1.382(2)
C21 Cl1 1.7298(15)
C22 C23 1.382(2)
C22 H22 0.9500
C23 C24 1.388(2)
C23 H23 0.9500
C24 N3 1.3450(19)
C24 H24 0.9500
